data_4116267
loop_
_publ_author_name
'Sylvie Choua'
'Helena Sidorenkova'
'Th\'eo Berclaz'
'Michel Geoffroy'
'Patrick Rosa'
'Nicolas M\'ezailles'
'Louis Ricard'
'Fran\,cois Mathey'
'Pascal Le Floch'

_publ_contact_author
;
Louis Ricard,
Labo DCPH,
Ecole Polytechnique
Route de Saclay
91128 Palaiseau
France
;
_publ_contact_author_email ricard@neptune.polytechnique.fr
_publ_contact_author_fax 01-69-33-39-90
_publ_contact_author_phone 01-69-33-45-72
_publ_section_title
;
 One-Electron Reduction Product of a Biphosphinine Derivative and of Its
 Ni(0) Complex: Crystal Structure, EPR/ENDOR, and DFT Investigations on
 (tmbp).- and [Ni(tmbp)2].-
;
_journal_name_full 'Journal of the American Chemical Society'
_journal_page_first 12227
_journal_page_last 12234
_journal_paper_doi 10.1021/ja002125+
_journal_volume 122
_journal_year 2000
_chemical_formula_sum 'C30 H48 Li N2 O5 P2'
_chemical_formula_weight 585.58
_chemical_name_systematic
; 
 ? 
;
_space_group_IT_number 2
_symmetry_cell_setting triclinic
_symmetry_space_group_name_Hall '-P 1'
_symmetry_space_group_name_H-M 'P -1'
_atom_sites_solution_hydrogens geom
_atom_sites_solution_primary direct
_atom_sites_solution_secondary difmap
_audit_creation_date 22-02-99
_audit_creation_method SHELXL-97
_cell_angle_alpha 74.998(3)
_cell_angle_beta 74.883(3)
_cell_angle_gamma 72.182(2)
_cell_formula_units_Z 2
_cell_length_a 11.5316(6)
_cell_length_b 11.5497(5)
_cell_length_c 13.0148(4)
_cell_measurement_reflns_used 9925
_cell_measurement_temperature 150.0(1)
_cell_measurement_theta_max 30.034
_cell_measurement_theta_min 0.998
_cell_volume 1562.62(12)
_computing_structure_refinement 'SHELXL-97 (Sheldrick, 1997)'
_computing_structure_solution 'SHELXS-97 (Sheldrick, 1990)'
_diffrn_ambient_temperature 150.0(1)
_diffrn_measured_fraction_theta_full .945
_diffrn_measured_fraction_theta_max .945
_diffrn_measurement_device_type KappaCCD
_diffrn_measurement_method 'phi and omega scans'
_diffrn_radiation_monochromator graphite
_diffrn_radiation_source 'fine-focus sealed tube'
_diffrn_radiation_type MoK\a
_diffrn_radiation_wavelength 0.71069
_diffrn_reflns_av_R_equivalents 0.0348
_diffrn_reflns_av_sigmaI/netI 0.0559
_diffrn_reflns_limit_h_max 16
_diffrn_reflns_limit_h_min -14
_diffrn_reflns_limit_k_max 16
_diffrn_reflns_limit_k_min -12
_diffrn_reflns_limit_l_max 18
_diffrn_reflns_limit_l_min -13
_diffrn_reflns_number 11139
_diffrn_reflns_theta_full 30.02
_diffrn_reflns_theta_max 30.02
_diffrn_reflns_theta_min 2.25
_exptl_absorpt_coefficient_mu 0.179
_exptl_absorpt_correction_T_max 0.9651
_exptl_absorpt_correction_T_min 0.9651
_exptl_crystal_colour 'deep purple'
_exptl_crystal_density_diffrn 1.245
_exptl_crystal_description cube
_exptl_crystal_F_000 630
_exptl_crystal_size_max 0.20
_exptl_crystal_size_mid 0.20
_exptl_crystal_size_min 0.20
_refine_diff_density_max .449
_refine_diff_density_min -.445
_refine_diff_density_rms .135
_refine_ls_extinction_method none
_refine_ls_goodness_of_fit_ref 1.102
_refine_ls_hydrogen_treatment mixed
_refine_ls_matrix_type full
_refine_ls_number_parameters 365
_refine_ls_number_reflns 8644
_refine_ls_number_restraints 0
_refine_ls_restrained_S_all 1.102
_refine_ls_R_factor_all 0.0557
_refine_ls_R_factor_gt 0.0401
_refine_ls_shift/su_max 0.000
_refine_ls_shift/su_mean 0.000
_refine_ls_structure_factor_coef Fsqd
_refine_ls_weighting_details 'calc w=1/[\s^2^(Fo^2^)+(0.0689P)^2^+0.2259P] where P=(Fo^2^+2Fc^2^)/3'
_refine_ls_weighting_scheme calc
_refine_ls_wR_factor_gt 0.1156
_refine_ls_wR_factor_ref 0.1356
_reflns_number_gt 7067
_reflns_number_total 8644
_reflns_threshold_expression >2sigma(I)
_cod_data_source_file ja0021252B.cif
_cod_data_source_block tmbpli
_cod_original_sg_symbol_H-M 'P -1 '
_cod_database_code 4116267

loop_
_symmetry_equiv_pos_as_xyz
'x, y, z'
'-x, -y, -z'

loop_
_atom_site_label
_atom_site_type_symbol
_atom_site_fract_x
_atom_site_fract_y
_atom_site_fract_z
_atom_site_U_iso_or_equiv
_atom_site_adp_type
_atom_site_occupancy
_atom_site_symmetry_multiplicity
_atom_site_calc_flag
_atom_site_refinement_flags
P1 P 0.98781(3) -0.36506(3) -0.15731(3) 0.02162(10) Uani 1 1 d .
C2 C 1.01896(11) -0.50260(12) -0.05679(9) 0.0148(2) Uani 1 1 d .
C3 C 1.08278(11) -0.61842(12) -0.08948(10) 0.0158(2) Uani 1 1 d .
H3 H 1.1009 -0.6876 -0.0326 0.019 Uiso 1 1 calc R
C4 C 1.12142(11) -0.64243(13) -0.19336(10) 0.0175(2) Uani 1 1 d .
C5 C 1.10066(12) -0.54695(14) -0.28657(10) 0.0203(3) Uani 1 1 d .
C6 C 1.04528(13) -0.42564(14) -0.27533(10) 0.0226(3) Uani 1 1 d .
H6 H 1.0374 -0.3670 -0.3411 0.027 Uiso 1 1 calc R
C7 C 1.18461(13) -0.77431(14) -0.20796(12) 0.0252(3) Uani 1 1 d .
H7A H 1.1919 -0.8282 -0.1369 0.038 Uiso 1 1 calc R
H7B H 1.2676 -0.7780 -0.2534 0.038 Uiso 1 1 calc R
H7C H 1.1353 -0.8022 -0.2431 0.038 Uiso 1 1 calc R
C8 C 1.13333(15) -0.57991(16) -0.39718(11) 0.0301(3) Uani 1 1 d .
H8A H 1.1151 -0.5042 -0.4520 0.045 Uiso 1 1 calc R
H8B H 1.0842 -0.6352 -0.3982 0.045 Uiso 1 1 calc R
H8C H 1.2220 -0.6217 -0.4133 0.045 Uiso 1 1 calc R
P2 P 0.37611(4) 0.17341(4) -0.57821(3) 0.02583(10) Uani 1 1 d .
C10 C 0.43420(13) 0.02624(13) -0.49707(11) 0.0231(3) Uani 1 1 d .
C11 C 0.34818(15) -0.03987(14) -0.42574(11) 0.0271(3) Uani 1 1 d .
H11 H 0.3838 -0.1180 -0.3850 0.033 Uiso 1 1 calc R
C12 C 0.22026(14) -0.00490(15) -0.40848(11) 0.0269(3) Uani 1 1 d .
C13 C 0.15310(14) 0.10968(14) -0.46403(11) 0.0268(3) Uani 1 1 d .
C14 C 0.21639(14) 0.18907(14) -0.53952(11) 0.0265(3) Uani 1 1 d .
H14 H 0.1660 0.2621 -0.5752 0.032 Uiso 1 1 calc R
C15 C 0.14826(17) -0.09034(18) -0.32713(14) 0.0400(4) Uani 1 1 d .
H15A H 0.2063 -0.1672 -0.2997 0.060 Uiso 1 1 calc R
H15B H 0.0929 -0.1097 -0.3623 0.060 Uiso 1 1 calc R
H15C H 0.0989 -0.0495 -0.2666 0.060 Uiso 1 1 calc R
C16 C 0.01261(15) 0.14513(17) -0.43842(14) 0.0361(4) Uani 1 1 d .
H16A H -0.0184 0.2273 -0.4812 0.054 Uiso 1 1 calc R
H16B H -0.0168 0.1471 -0.3610 0.054 Uiso 1 1 calc R
H16C H -0.0181 0.0840 -0.4565 0.054 Uiso 1 1 calc R
O1 O 0.78196(11) 0.05250(10) -0.21266(9) 0.0324(3) Uani 1 1 d .
O2 O 0.53787(10) 0.17254(10) -0.23800(8) 0.0259(2) Uani 1 1 d .
O3 O 0.41133(9) 0.48509(9) -0.09037(8) 0.0228(2) Uani 1 1 d .
O4 O 0.49874(8) 0.22493(9) -0.00932(7) 0.01857(19) Uani 1 1 d .
O5 O 0.73226(9) 0.36566(10) -0.20533(7) 0.0233(2) Uani 1 1 d .
N1 N 0.75408(10) 0.16881(10) -0.03505(9) 0.0184(2) Uani 1 1 d .
N2 N 0.53604(10) 0.42216(12) -0.30374(9) 0.0222(2) Uani 1 1 d .
C17 C 0.85479(13) 0.06098(14) -0.06234(13) 0.0263(3) Uani 1 1 d .
H17A H 0.8850 0.0111 0.0042 0.032 Uiso 1 1 calc R
H17B H 0.9249 0.0898 -0.1139 0.032 Uiso 1 1 calc R
C18 C 0.81205(15) -0.01889(14) -0.11220(13) 0.0290(3) Uani 1 1 d .
H18A H 0.8788 -0.0948 -0.1240 0.035 Uiso 1 1 calc R
H18B H 0.7383 -0.0437 -0.0637 0.035 Uiso 1 1 calc R
C19 C 0.71794(16) -0.00287(15) -0.25926(13) 0.0331(3) Uani 1 1 d .
H19A H 0.7455 -0.0943 -0.2388 0.040 Uiso 1 1 calc R
H19B H 0.7381 0.0205 -0.3394 0.040 Uiso 1 1 calc R
C20 C 0.57954(16) 0.03968(15) -0.21999(13) 0.0317(3) Uani 1 1 d .
H20A H 0.5361 0.0078 -0.2587 0.038 Uiso 1 1 calc R
H20B H 0.5582 0.0053 -0.1415 0.038 Uiso 1 1 calc R
C21 C 0.53545(16) 0.22732(16) -0.34990(11) 0.0298(3) Uani 1 1 d .
H21A H 0.4866 0.1898 -0.3781 0.036 Uiso 1 1 calc R
H21B H 0.6209 0.2135 -0.3937 0.036 Uiso 1 1 calc R
C22 C 0.47657(14) 0.36388(15) -0.35638(11) 0.0268(3) Uani 1 1 d .
H22A H 0.4816 0.4053 -0.4336 0.032 Uiso 1 1 calc R
H22B H 0.3876 0.3764 -0.3215 0.032 Uiso 1 1 calc R
C23 C 0.45341(14) 0.54265(14) -0.28248(12) 0.0261(3) Uani 1 1 d .
H23A H 0.4142 0.5865 -0.3459 0.031 Uiso 1 1 calc R
H23B H 0.5034 0.5940 -0.2733 0.031 Uiso 1 1 calc R
C24 C 0.35330(13) 0.52874(14) -0.18256(11) 0.0241(3) Uani 1 1 d .
H24A H 0.2920 0.6095 -0.1771 0.029 Uiso 1 1 calc R
H24B H 0.3094 0.4689 -0.1863 0.029 Uiso 1 1 calc R
C25 C 0.34054(12) 0.42249(13) 0.00158(11) 0.0217(3) Uani 1 1 d .
H26A H 0.2509 0.4608 0.0026 0.026 Uiso 1 1 calc R
H26B H 0.3593 0.4318 0.0686 0.026 Uiso 1 1 calc R
C27 C 0.36906(12) 0.28621(13) -0.00030(11) 0.0218(3) Uani 1 1 d .
H27A H 0.3223 0.2450 0.0671 0.026 Uiso 1 1 calc R
H27B H 0.3400 0.2772 -0.0623 0.026 Uiso 1 1 calc R
C28 C 0.54865(12) 0.22630(13) 0.08061(10) 0.0198(3) Uani 1 1 d .
H28A H 0.4943 0.2005 0.1502 0.024 Uiso 1 1 calc R
H28B H 0.5552 0.3107 0.0775 0.024 Uiso 1 1 calc R
C29 C 0.67546(12) 0.13649(13) 0.07131(11) 0.0216(3) Uani 1 1 d .
H29A H 0.7155 0.1380 0.1294 0.026 Uiso 1 1 calc R
H29B H 0.6668 0.0515 0.0810 0.026 Uiso 1 1 calc R
C30 C 0.80209(12) 0.27474(13) -0.03977(11) 0.0205(3) Uani 1 1 d .
H30A H 0.8762 0.2452 -0.0059 0.025 Uiso 1 1 calc R
H30B H 0.7381 0.3339 0.0019 0.025 Uiso 1 1 calc R
C31 C 0.83658(12) 0.33997(13) -0.15583(11) 0.0199(3) Uani 1 1 d .
H31A H 0.8565 0.4180 -0.1576 0.024 Uiso 1 1 calc R
H31B H 0.9102 0.2864 -0.1951 0.024 Uiso 1 1 calc R
C32 C 0.73615(14) 0.45727(16) -0.30215(11) 0.0297(3) Uani 1 1 d .
H32A H 0.8228 0.4492 -0.3429 0.036 Uiso 1 1 calc R
H32B H 0.7030 0.5413 -0.2847 0.036 Uiso 1 1 calc R
C33 C 0.65720(14) 0.43708(18) -0.36919(11) 0.0317(4) Uani 1 1 d .
H33A H 0.6442 0.5088 -0.4299 0.038 Uiso 1 1 calc R
H33B H 0.7016 0.3621 -0.4005 0.038 Uiso 1 1 calc R
Li1 Li 0.6133(2) 0.2594(3) -0.15801(19) 0.0293(6) Uani 1 1 d .

loop_
_atom_site_aniso_label
_atom_site_aniso_U_11
_atom_site_aniso_U_22
_atom_site_aniso_U_33
_atom_site_aniso_U_23
_atom_site_aniso_U_13
_atom_site_aniso_U_12
P1 0.02636(18) 0.01596(18) 0.01734(17) -0.00068(13) -0.00262(13) -0.00158(14)
C2 0.0112(5) 0.0157(6) 0.0177(6) -0.0032(5) -0.0030(4) -0.0036(4)
C3 0.0127(5) 0.0157(6) 0.0186(6) -0.0014(5) -0.0040(4) -0.0040(4)
C4 0.0118(5) 0.0209(6) 0.0221(6) -0.0071(5) -0.0016(4) -0.0063(5)
C5 0.0166(6) 0.0284(7) 0.0170(6) -0.0070(5) 0.0005(4) -0.0087(5)
C6 0.0233(6) 0.0243(7) 0.0166(6) 0.0001(5) -0.0022(5) -0.0061(5)
C7 0.0235(7) 0.0221(7) 0.0298(7) -0.0113(6) -0.0004(5) -0.0045(5)
C8 0.0312(7) 0.0392(9) 0.0195(6) -0.0104(6) 0.0005(5) -0.0093(7)
P2 0.0324(2) 0.01969(19) 0.02345(18) -0.00268(14) -0.00249(14) -0.00777(15)
C10 0.0318(7) 0.0194(7) 0.0190(6) -0.0066(5) -0.0029(5) -0.0073(6)
C11 0.0353(8) 0.0224(7) 0.0231(7) -0.0026(6) -0.0048(6) -0.0088(6)
C12 0.0344(8) 0.0284(8) 0.0203(6) -0.0051(6) -0.0031(5) -0.0129(6)
C13 0.0314(7) 0.0293(8) 0.0218(6) -0.0087(6) -0.0038(5) -0.0090(6)
C14 0.0343(8) 0.0226(7) 0.0225(6) -0.0063(6) -0.0058(6) -0.0055(6)
C15 0.0380(9) 0.0411(10) 0.0369(9) 0.0087(7) -0.0063(7) -0.0190(8)
C16 0.0328(8) 0.0392(10) 0.0342(8) -0.0044(7) -0.0056(6) -0.0095(7)
O1 0.0441(6) 0.0247(6) 0.0300(5) -0.0030(4) -0.0052(5) -0.0148(5)
O2 0.0356(6) 0.0246(5) 0.0188(5) -0.0061(4) -0.0029(4) -0.0101(4)
O3 0.0209(5) 0.0245(5) 0.0244(5) 0.0002(4) -0.0076(4) -0.0093(4)
O4 0.0154(4) 0.0194(5) 0.0210(4) -0.0055(4) -0.0049(3) -0.0021(3)
O5 0.0197(5) 0.0292(5) 0.0227(5) 0.0069(4) -0.0093(4) -0.0142(4)
N1 0.0160(5) 0.0151(5) 0.0235(5) -0.0023(4) -0.0049(4) -0.0036(4)
N2 0.0196(5) 0.0285(6) 0.0200(5) -0.0013(5) -0.0050(4) -0.0103(5)
C17 0.0171(6) 0.0196(7) 0.0377(8) -0.0030(6) -0.0060(5) 0.0001(5)
C18 0.0299(7) 0.0169(7) 0.0359(8) -0.0047(6) -0.0043(6) -0.0019(6)
C19 0.0463(9) 0.0232(8) 0.0311(8) -0.0125(6) -0.0019(7) -0.0097(7)
C20 0.0442(9) 0.0256(8) 0.0296(7) -0.0079(6) -0.0024(6) -0.0168(7)
C21 0.0384(8) 0.0364(9) 0.0175(6) -0.0074(6) -0.0061(6) -0.0115(7)
C22 0.0284(7) 0.0342(8) 0.0218(6) -0.0029(6) -0.0119(5) -0.0103(6)
C23 0.0306(7) 0.0215(7) 0.0267(7) 0.0042(6) -0.0105(6) -0.0107(6)
C24 0.0217(6) 0.0220(7) 0.0281(7) -0.0022(6) -0.0101(5) -0.0028(5)
C25 0.0176(6) 0.0200(7) 0.0243(6) -0.0047(5) -0.0005(5) -0.0031(5)
C27 0.0143(6) 0.0204(7) 0.0303(7) -0.0039(5) -0.0045(5) -0.0047(5)
C28 0.0211(6) 0.0210(7) 0.0175(6) -0.0032(5) -0.0033(5) -0.0068(5)
C29 0.0218(6) 0.0205(7) 0.0213(6) 0.0020(5) -0.0082(5) -0.0055(5)
C30 0.0207(6) 0.0209(7) 0.0232(6) -0.0014(5) -0.0092(5) -0.0082(5)
C31 0.0152(6) 0.0213(7) 0.0254(6) -0.0021(5) -0.0071(5) -0.0073(5)
C32 0.0261(7) 0.0373(9) 0.0247(7) 0.0119(6) -0.0090(5) -0.0184(6)
C33 0.0251(7) 0.0521(10) 0.0171(6) 0.0043(6) -0.0044(5) -0.0177(7)
Li1 0.0313(13) 0.0424(16) 0.0207(11) -0.0027(10) -0.0044(9) -0.0225(12)

loop_
_atom_type_symbol
_atom_type_description
_atom_type_scat_dispersion_real
_atom_type_scat_dispersion_imag
_atom_type_scat_source
C C .0033 .0016 'International Tables Vol C Tables 4.2.6.8 and 6.1.1.4'
H H .0000 .0000 'International Tables Vol C Tables 4.2.6.8 and 6.1.1.4'
Li Li -.0003 .0001 'International Tables Vol C Tables 4.2.6.8 and 6.1.1.4'
N N .0061 .0033 'International Tables Vol C Tables 4.2.6.8 and 6.1.1.4'
O O .0106 .0060 'International Tables Vol C Tables 4.2.6.8 and 6.1.1.4'
P P .1023 .0942 'International Tables Vol C Tables 4.2.6.8 and 6.1.1.4'

loop_
_geom_angle_atom_site_label_1
_geom_angle_atom_site_label_2
_geom_angle_atom_site_label_3
_geom_angle
_geom_angle_site_symmetry_1
_geom_angle_site_symmetry_3
C6 P1 C2 100.80(6) . .
C3 C2 C2 119.89(14) . 2_745
C3 C2 P1 119.66(9) . .
C2 C2 P1 120.46(13) 2_745 .
C4 C3 C2 128.15(12) . .
C4 C3 H3 115.9 . .
C2 C3 H3 115.9 . .
C3 C4 C5 121.89(12) . .
C3 C4 C7 118.68(12) . .
C5 C4 C7 119.41(11) . .
C6 C5 C4 120.39(12) . .
C6 C5 C8 119.73(13) . .
C4 C5 C8 119.80(13) . .
C5 C6 P1 128.97(10) . .
C5 C6 H6 115.5 . .
P1 C6 H6 115.5 . .
C4 C7 H7A 109.5 . .
C4 C7 H7B 109.5 . .
H7A C7 H7B 109.5 . .
C4 C7 H7C 109.5 . .
H7A C7 H7C 109.5 . .
H7B C7 H7C 109.5 . .
C5 C8 H8A 109.5 . .
C5 C8 H8B 109.5 . .
H8A C8 H8B 109.5 . .
C5 C8 H8C 109.5 . .
H8A C8 H8C 109.5 . .
H8B C8 H8C 109.5 . .
C14 P2 C10 101.21(7) . .
C11 C10 C10 119.90(16) . 2_654
C11 C10 P2 119.14(11) . .
C10 C10 P2 120.95(14) 2_654 .
C12 C11 C10 128.36(14) . .
C12 C11 H11 115.8 . .
C10 C11 H11 115.8 . .
C11 C12 C13 122.40(13) . .
C11 C12 C15 118.81(14) . .
C13 C12 C15 118.79(14) . .
C14 C13 C12 120.08(14) . .
C14 C13 C16 119.99(14) . .
C12 C13 C16 119.92(13) . .
C13 C14 P2 128.79(12) . .
C13 C14 H14 115.6 . .
P2 C14 H14 115.6 . .
C12 C15 H15A 109.5 . .
C12 C15 H15B 109.5 . .
H15A C15 H15B 109.5 . .
C12 C15 H15C 109.5 . .
H15A C15 H15C 109.5 . .
H15B C15 H15C 109.5 . .
C13 C16 H16A 109.5 . .
C13 C16 H16B 109.5 . .
H16A C16 H16B 109.5 . .
C13 C16 H16C 109.5 . .
H16A C16 H16C 109.5 . .
H16B C16 H16C 109.5 . .
C18 O1 C19 113.13(12) . .
C21 O2 C20 112.48(11) . .
C25 O3 C24 113.31(10) . .
C27 O4 C28 113.40(10) . .
C32 O5 C31 113.26(10) . .
C17 N1 C29 111.06(11) . .
C17 N1 C30 111.67(11) . .
C29 N1 C30 111.35(11) . .
C33 N2 C22 111.58(11) . .
C33 N2 C23 110.68(12) . .
C22 N2 C23 110.06(11) . .
N1 C17 C18 111.49(11) . .
N1 C17 H17A 109.3 . .
C18 C17 H17A 109.3 . .
N1 C17 H17B 109.3 . .
C18 C17 H17B 109.3 . .
H17A C17 H17B 108.0 . .
O1 C18 C17 107.22(12) . .
O1 C18 H18A 110.3 . .
C17 C18 H18A 110.3 . .
O1 C18 H18B 110.3 . .
C17 C18 H18B 110.3 . .
H18A C18 H18B 108.5 . .
O1 C19 C20 110.28(12) . .
O1 C19 H19A 109.6 . .
C20 C19 H19A 109.6 . .
O1 C19 H19B 109.6 . .
C20 C19 H19B 109.6 . .
H19A C19 H19B 108.1 . .
O2 C20 C19 111.29(12) . .
O2 C20 H20A 109.4 . .
C19 C20 H20A 109.4 . .
O2 C20 H20B 109.4 . .
C19 C20 H20B 109.4 . .
H20A C20 H20B 108.0 . .
O2 C21 C22 107.41(12) . .
O2 C21 H21A 110.2 . .
C22 C21 H21A 110.2 . .
O2 C21 H21B 110.2 . .
C22 C21 H21B 110.2 . .
H21A C21 H21B 108.5 . .
N2 C22 C21 112.85(12) . .
N2 C22 H22A 109.0 . .
C21 C22 H22A 109.0 . .
N2 C22 H22B 109.0 . .
C21 C22 H22B 109.0 . .
H22A C22 H22B 107.8 . .
N2 C23 C24 112.28(11) . .
N2 C23 H23A 109.1 . .
C24 C23 H23A 109.1 . .
N2 C23 H23B 109.1 . .
C24 C23 H23B 109.1 . .
H23A C23 H23B 107.9 . .
O3 C24 C23 107.85(11) . .
O3 C24 H24A 110.1 . .
C23 C24 H24A 110.1 . .
O3 C24 H24B 110.1 . .
C23 C24 H24B 110.1 . .
H24A C24 H24B 108.5 . .
O3 C25 C27 111.42(11) . .
O3 C25 H26A 109.3 . .
C27 C25 H26A 109.3 . .
O3 C25 H26B 109.3 . .
C27 C25 H26B 109.3 . .
H26A C25 H26B 108.0 . .
O4 C27 C25 113.09(11) . .
O4 C27 H27A 109.0 . .
C25 C27 H27A 109.0 . .
O4 C27 H27B 109.0 . .
C25 C27 H27B 109.0 . .
H27A C27 H27B 107.8 . .
O4 C28 C29 106.66(10) . .
O4 C28 H28A 110.4 . .
C29 C28 H28A 110.4 . .
O4 C28 H28B 110.4 . .
C29 C28 H28B 110.4 . .
H28A C28 H28B 108.6 . .
N1 C29 C28 110.84(10) . .
N1 C29 H29A 109.5 . .
C28 C29 H29A 109.5 . .
N1 C29 H29B 109.5 . .
C28 C29 H29B 109.5 . .
H29A C29 H29B 108.1 . .
N1 C30 C31 110.97(11) . .
N1 C30 H30A 109.4 . .
C31 C30 H30A 109.4 . .
N1 C30 H30B 109.4 . .
C31 C30 H30B 109.4 . .
H30A C30 H30B 108.0 . .
O5 C31 C30 107.31(10) . .
O5 C31 H31A 110.3 . .
C30 C31 H31A 110.3 . .
O5 C31 H31B 110.3 . .
C30 C31 H31B 110.3 . .
H31A C31 H31B 108.5 . .
O5 C32 C33 107.30(12) . .
O5 C32 H32A 110.3 . .
C33 C32 H32A 110.3 . .
O5 C32 H32B 110.3 . .
C33 C32 H32B 110.3 . .
H32A C32 H32B 108.5 . .
N2 C33 C32 111.62(11) . .
N2 C33 H33A 109.3 . .
C32 C33 H33A 109.3 . .
N2 C33 H33B 109.3 . .
C32 C33 H33B 109.3 . .
H33A C33 H33B 108.0 . .

loop_
_geom_bond_atom_site_label_1
_geom_bond_atom_site_label_2
_geom_bond_distance
_geom_bond_site_symmetry_2
P1 C6 1.7407(14) .
P1 C2 1.7843(13) .
C2 C3 1.4286(17) .
C2 C2 1.440(2) 2_745
C3 C4 1.3811(18) .
C3 H3 0.9500 .
C4 C5 1.4291(19) .
C4 C7 1.5118(19) .
C5 C6 1.379(2) .
C5 C8 1.5074(18) .
C6 H6 0.9500 .
C7 H7A 0.9800 .
C7 H7B 0.9800 .
C7 H7C 0.9800 .
C8 H8A 0.9800 .
C8 H8B 0.9800 .
C8 H8C 0.9800 .
P2 C14 1.7431(16) .
P2 C10 1.7877(15) .
C10 C11 1.4300(19) .
C10 C10 1.441(3) 2_654
C11 C12 1.378(2) .
C11 H11 0.9500 .
C12 C13 1.429(2) .
C12 C15 1.512(2) .
C13 C14 1.381(2) .
C13 C16 1.512(2) .
C14 H14 0.9500 .
C15 H15A 0.9800 .
C15 H15B 0.9800 .
C15 H15C 0.9800 .
C16 H16A 0.9800 .
C16 H16B 0.9800 .
C16 H16C 0.9800 .
O1 C18 1.4188(19) .
O1 C19 1.430(2) .
O2 C21 1.4336(17) .
O2 C20 1.4359(19) .
O3 C25 1.4231(15) .
O3 C24 1.4285(16) .
O4 C27 1.4334(15) .
O4 C28 1.4379(15) .
O5 C32 1.4208(16) .
O5 C31 1.4273(15) .
N1 C17 1.4679(17) .
N1 C29 1.4706(16) .
N1 C30 1.4714(17) .
N2 C33 1.4690(18) .
N2 C22 1.4694(18) .
N2 C23 1.4735(19) .
C17 C18 1.507(2) .
C17 H17A 0.9900 .
C17 H17B 0.9900 .
C18 H18A 0.9900 .
C18 H18B 0.9900 .
C19 C20 1.508(2) .
C19 H19A 0.9900 .
C19 H19B 0.9900 .
C20 H20A 0.9900 .
C20 H20B 0.9900 .
C21 C22 1.504(2) .
C21 H21A 0.9900 .
C21 H21B 0.9900 .
C22 H22A 0.9900 .
C22 H22B 0.9900 .
C23 C24 1.507(2) .
C23 H23A 0.9900 .
C23 H23B 0.9900 .
C24 H24A 0.9900 .
C24 H24B 0.9900 .
C25 C27 1.5117(19) .
C25 H26A 0.9900 .
C25 H26B 0.9900 .
C27 H27A 0.9900 .
C27 H27B 0.9900 .
C28 C29 1.5077(19) .
C28 H28A 0.9900 .
C28 H28B 0.9900 .
C29 H29A 0.9900 .
C29 H29B 0.9900 .
C30 C31 1.5127(18) .
C30 H30A 0.9900 .
C30 H30B 0.9900 .
C31 H31A 0.9900 .
C31 H31B 0.9900 .
C32 C33 1.515(2) .
C32 H32A 0.9900 .
C32 H32B 0.9900 .
C33 H33A 0.9900 .
C33 H33B 0.9900 .
